data_4507849
loop_
_publ_author_name
'Wang, Lu-Hua'
'Shang, Ran'
'Zheng, Zhong'
'Liu, Chun-Li'
'Wang, Zhe-Ming'

_publ_section_title
;
 Two Systems of [DabcoH2]2+/[PipH2]2+--Uranyl--Oxalate Showing Reversible
 Crystal-to-Crystal Transformations Controlled by the
 Diammonium/Uranyl/Oxalate Ratios in Aqueous Solutions ([DabcoH2]2+=
 1,4-Diazabicyclo-[2.2.2]-octaneH2and [PipH2]2+= PiperazineH2)
;
_journal_issue 6
_journal_name_full 'Crystal Growth &amp; Design'
_journal_page_first 2597
_journal_paper_doi 10.1021/cg400364x
_journal_volume 13
_journal_year 2013
_chemical_formula_sum 'C10 H20 N2 O13 U'
_chemical_formula_weight 614.31
_chemical_name_systematic
; 
 ? 
;
_space_group_IT_number 179
_symmetry_cell_setting hexagonal
_symmetry_space_group_name_Hall 'P 65 2 (0 0 1)'
_symmetry_space_group_name_H-M 'P 65 2 2'
_atom_sites_solution_hydrogens geom
_atom_sites_solution_primary direct
_atom_sites_solution_secondary difmap
_audit_creation_method SHELXL-97
_cell_angle_alpha 90.00
_cell_angle_beta 90.00
_cell_angle_gamma 120.00
_cell_formula_units_Z 6
_cell_length_a 10.32950(10)
_cell_length_b 10.32950(10)
_cell_length_c 28.5612(3)
_cell_measurement_reflns_used 49104
_cell_measurement_temperature 150
_cell_measurement_theta_max 27.48
_cell_measurement_theta_min 3.65
_cell_volume 2639.16(5)
_computing_cell_refinement 'HKL Scalepack (Otwinowski & Minor, 1997)'
_computing_data_collection 'KappaCCD (Nonius B. V., 1998)'
_computing_data_reduction 'HKL Denzo (Otwinowski & Minor, 1997) & maXus (Mackay et al., 1998)'
_computing_molecular_graphics 'Bruker SHELXTL V5.1 (Sheldrick, 1998)'
_computing_publication_material 'SHELXL-97 (Sheldrick, 1997)'
_computing_structure_refinement 'SHELXL-97 (Sheldrick, 1997)'
_computing_structure_solution 'SHELXS-97 (Sheldrick, 1997)'
_diffrn_ambient_temperature 150
_diffrn_detector_area_resol_mean 9
_diffrn_measured_fraction_theta_full 0.997
_diffrn_measured_fraction_theta_max 0.997
_diffrn_measurement_device_type 'NONIUS KappaCCD'
_diffrn_measurement_method CCD
_diffrn_radiation_monochromator graphite
_diffrn_radiation_source 'fine-focus sealed tube'
_diffrn_radiation_type MoK\a
_diffrn_radiation_wavelength 0.71073
_diffrn_reflns_av_R_equivalents 0.0838
_diffrn_reflns_av_sigmaI/netI 0.0287
_diffrn_reflns_limit_h_max 13
_diffrn_reflns_limit_h_min -13
_diffrn_reflns_limit_k_max 13
_diffrn_reflns_limit_k_min -13
_diffrn_reflns_limit_l_max 37
_diffrn_reflns_limit_l_min -36
_diffrn_reflns_number 49903
_diffrn_reflns_theta_full 27.48
_diffrn_reflns_theta_max 27.48
_diffrn_reflns_theta_min 3.65
_diffrn_standards_decay_% 0
_exptl_absorpt_coefficient_mu 9.296
_exptl_absorpt_correction_T_max 0.281
_exptl_absorpt_correction_T_min 0.170
_exptl_absorpt_correction_type multi-scan
_exptl_absorpt_process_details
;
multi-scan from symmetry-related measurements 
 Sortav (Blessing 1995, 1997)
;
_exptl_crystal_colour yellow
_exptl_crystal_density_diffrn 2.319
_exptl_crystal_density_method 'not measured'
_exptl_crystal_description rod
_exptl_crystal_F_000 1740
_exptl_crystal_size_max 0.25
_exptl_crystal_size_mid 0.18
_exptl_crystal_size_min 0.15
_refine_diff_density_max 0.502
_refine_diff_density_min -0.514
_refine_diff_density_rms 0.095
_refine_ls_abs_structure_details 'Flack H D (1983), Acta Cryst. A39, 876-881'
_refine_ls_abs_structure_Flack 0.01(2)
_refine_ls_extinction_method none
_refine_ls_goodness_of_fit_ref 1.012
_refine_ls_hydrogen_treatment constr
_refine_ls_matrix_type full
_refine_ls_number_parameters 131
_refine_ls_number_reflns 2033
_refine_ls_number_restraints 51
_refine_ls_restrained_S_all 1.042
_refine_ls_R_factor_all 0.0444
_refine_ls_R_factor_gt 0.0294
_refine_ls_shift/su_max 0.000
_refine_ls_shift/su_mean 0.000
_refine_ls_structure_factor_coef Fsqd
_refine_ls_weighting_details 'calc w=1/[\s^2^(Fo^2^)+(0.0474P)^2^+0.0000P] where P=(Fo^2^+2Fc^2^)/3'
_refine_ls_weighting_scheme calc
_refine_ls_wR_factor_gt 0.0693
_refine_ls_wR_factor_ref 0.0735
_reflns_number_gt 1622
_reflns_number_total 2033
_reflns_threshold_expression >2sigma(I)
_cod_data_source_file cg400364x_si_001.cif
_cod_data_source_block dabco1-150K
_cod_depositor_comments
;
The following automatic conversions were performed:

'_refine_ls_hydrogen_treatment' value 'constr.' was replaced with the
value 'constr' as specified in the replacement file
'src/cod-tools/trunk/data/replacement-values/replacement_values.lst'.

Automatic conversion script
Id: cif_fix_values 5376 2017-05-30 11:51:03Z andrius 
;
_cod_original_sg_symbol_H-M 'P 6(5)22'
_cod_database_code 4507849

loop_
_symmetry_equiv_pos_as_xyz
'x, y, z'
'-y, x-y, z+2/3'
'-x+y, -x, z+1/3'
'-x, -y, z+1/2'
'y, -x+y, z+1/6'
'x-y, x, z+5/6'
'y, x, -z+2/3'
'x-y, -y, -z'
'-x, -x+y, -z+1/3'
'-y, -x, -z+1/6'
'-x+y, y, -z+1/2'
'x, x-y, -z+5/6'

loop_
_atom_site_label
_atom_site_type_symbol
_atom_site_fract_x
_atom_site_fract_y
_atom_site_fract_z
_atom_site_U_iso_or_equiv
_atom_site_adp_type
_atom_site_occupancy
_atom_site_symmetry_multiplicity
_atom_site_calc_flag
_atom_site_refinement_flags
U1 U 0.74847(4) 0.74847(4) 0.3333 0.04594(12) Uani 1 2 d S
O1 O 0.6574(8) 0.8380(7) 0.35803(16) 0.0789(16) Uani 1 1 d .
O2 O 0.8576(7) 0.7433(8) 0.40585(17) 0.0776(17) Uani 1 1 d .
O3 O 0.5927(7) 0.5365(7) 0.37981(17) 0.0798(18) Uani 1 1 d .
O4 O 0.8385(9) 0.6293(11) 0.4739(2) 0.116(3) Uani 1 1 d .
O5 O 0.5446(12) 0.4237(9) 0.4489(2) 0.133(4) Uani 1 1 d .
O6 O 0.9749(8) 0.9749(8) 0.3333 0.170(7) Uani 1 2 d SD
H6 H 1.056(8) 1.006(9) 0.355(4) 0.204 Uiso 1 1 d D
C1 C 0.7856(9) 0.6348(12) 0.4350(2) 0.067(2) Uani 1 1 d .
C2 C 0.6262(12) 0.5198(10) 0.4208(3) 0.081(3) Uani 1 1 d .
N1 N 0.6378(12) 0.4283(13) 0.5421(2) 0.138(5) Uani 1 1 d DU
H1A H 0.6646 0.4555 0.5110 0.165 Uiso 1 1 calc R
C3 C 0.5520(9) 0.4958(9) 0.5580(2) 0.061(2) Uani 1 1 d DU
H3A H 0.4627 0.4627 0.5379 0.073 Uiso 1 1 calc R
H3B H 0.6134 0.6060 0.5560 0.073 Uiso 1 1 calc R
C4 C 0.7736(15) 0.475(3) 0.5692(4) 0.36(2) Uani 1 1 d DU
H4A H 0.8492 0.5787 0.5610 0.433 Uiso 1 1 calc R
H4B H 0.8154 0.4093 0.5618 0.433 Uiso 1 1 calc R
C5 C 0.535(2) 0.2632(14) 0.5441(3) 0.35(2) Uani 1 1 d DU
H5A H 0.5772 0.2101 0.5264 0.421 Uiso 1 1 calc R
H5B H 0.4358 0.2353 0.5312 0.421 Uiso 1 1 calc R
O7 O 0.118(3) 0.188(4) 0.3794(15) 0.31(2) Uani 0.50 1 d PU
O8 O 0.299(4) 0.163(4) 0.4411(15) 0.33(3) Uani 0.50 1 d PU

loop_
_atom_site_aniso_label
_atom_site_aniso_U_11
_atom_site_aniso_U_22
_atom_site_aniso_U_33
_atom_site_aniso_U_23
_atom_site_aniso_U_13
_atom_site_aniso_U_12
U1 0.05421(17) 0.05421(17) 0.03190(16) -0.00385(7) 0.00385(7) 0.02897(18)
O1 0.133(5) 0.108(5) 0.038(2) -0.003(3) 0.006(3) 0.092(5)
O2 0.063(3) 0.130(5) 0.038(3) 0.000(3) -0.001(2) 0.047(4)
O3 0.095(4) 0.068(4) 0.046(3) 0.007(3) -0.003(3) 0.019(3)
O4 0.102(5) 0.239(10) 0.050(3) 0.029(5) 0.009(4) 0.117(6)
O5 0.191(10) 0.096(5) 0.056(3) 0.028(4) -0.002(5) 0.029(6)
O6 0.136(6) 0.136(6) 0.069(5) -0.011(5) 0.011(5) -0.059(9)
C1 0.070(5) 0.116(7) 0.039(4) 0.003(4) 0.006(3) 0.064(6)
C2 0.125(8) 0.066(5) 0.043(4) 0.009(4) 0.008(5) 0.041(6)
N1 0.209(11) 0.258(15) 0.063(4) 0.081(7) 0.072(6) 0.203(12)
C3 0.074(5) 0.076(5) 0.051(4) 0.009(4) 0.007(3) 0.051(5)
C4 0.23(2) 0.86(6) 0.116(12) 0.24(2) 0.094(13) 0.36(3)
C5 0.88(6) 0.29(2) 0.115(11) 0.140(14) 0.26(2) 0.47(4)
O7 0.14(2) 0.20(3) 0.46(5) -0.15(3) 0.04(3) 0.00(2)
O8 0.24(3) 0.23(3) 0.39(5) -0.12(3) 0.22(3) 0.02(2)

loop_
_atom_type_symbol
_atom_type_description
_atom_type_scat_dispersion_real
_atom_type_scat_dispersion_imag
_atom_type_scat_source
C C 0.0033 0.0016 'International Tables Vol C Tables 4.2.6.8 and 6.1.1.4'
H H 0.0000 0.0000 'International Tables Vol C Tables 4.2.6.8 and 6.1.1.4'
N N 0.0061 0.0033 'International Tables Vol C Tables 4.2.6.8 and 6.1.1.4'
O O 0.0106 0.0060 'International Tables Vol C Tables 4.2.6.8 and 6.1.1.4'
U U -9.6767 9.6646 'International Tables Vol C Tables 4.2.6.8 and 6.1.1.4'

loop_
_geom_angle_atom_site_label_1
_geom_angle_atom_site_label_2
_geom_angle_atom_site_label_3
_geom_angle
_geom_angle_site_symmetry_1
_geom_angle_site_symmetry_3
O1 U1 O1 179.5(5) 7 .
O1 U1 O6 90.3(2) 7 .
O1 U1 O6 90.3(2) . .
O1 U1 O3 88.1(3) 7 7
O1 U1 O3 91.5(3) . 7
O6 U1 O3 143.22(14) . 7
O1 U1 O3 91.5(3) 7 .
O1 U1 O3 88.1(3) . .
O6 U1 O3 143.22(14) . .
O3 U1 O3 73.6(3) 7 .
O1 U1 O2 92.7(2) 7 7
O1 U1 O2 87.4(2) . 7
O6 U1 O2 76.92(16) . 7
O3 U1 O2 66.5(2) 7 7
O3 U1 O2 139.6(2) . 7
O1 U1 O2 87.4(2) 7 .
O1 U1 O2 92.7(2) . .
O6 U1 O2 76.92(16) . .
O3 U1 O2 139.6(2) 7 .
O3 U1 O2 66.5(2) . .
O2 U1 O2 153.8(3) 7 .
C1 O2 U1 120.6(5) . .
C2 O3 U1 122.8(6) . .
U1 O6 H6 127.3(16) . .
O4 C1 O2 122.5(9) . .
O4 C1 C2 121.7(8) . .
O2 C1 C2 115.6(6) . .
O5 C2 O3 126.6(10) . .
O5 C2 C1 119.5(8) . .
O3 C2 C1 113.9(7) . .
C3 N1 C4 113.3(10) . .
C3 N1 C5 106.5(9) . .
C4 N1 C5 111.8(10) . .
C3 N1 H1A 108.4 . .
C4 N1 H1A 108.4 . .
C5 N1 H1A 108.4 . .
N1 C3 C3 108.5(3) . 10_666
N1 C3 H3A 110.0 . .
C3 C3 H3A 110.0 10_666 .
N1 C3 H3B 110.0 . .
C3 C3 H3B 110.0 10_666 .
H3A C3 H3B 108.4 . .
N1 C4 C5 109.6(9) . 10_666
N1 C4 H4A 109.8 . .
C5 C4 H4A 109.8 10_666 .
N1 C4 H4B 109.8 . .
C5 C4 H4B 109.8 10_666 .
H4A C4 H4B 108.2 . .
N1 C5 C4 103.8(12) . 10_666
N1 C5 H5A 111.0 . .
C4 C5 H5A 111.0 10_666 .
N1 C5 H5B 111.0 . .
C4 C5 H5B 111.0 10_666 .
H5A C5 H5B 109.0 . .

loop_
_geom_bond_atom_site_label_1
_geom_bond_atom_site_label_2
_geom_bond_distance
_geom_bond_site_symmetry_2
U1 O1 1.763(5) 7
U1 O1 1.763(5) .
U1 O6 2.339(9) .
U1 O3 2.371(6) 7
U1 O3 2.371(6) .
U1 O2 2.372(5) 7
U1 O2 2.372(5) .
O2 C1 1.292(10) .
O3 C2 1.257(10) .
O4 C1 1.252(9) .
O5 C2 1.226(10) .
O6 H6 0.956(15) .
C1 C2 1.527(12) .
N1 C3 1.447(9) .
N1 C4 1.458(13) .
N1 C5 1.492(14) .
N1 H1A 0.9300 .
C3 C3 1.530(11) 10_666
C3 H3A 0.9900 .
C3 H3B 0.9900 .
C4 C5 1.561(11) 10_666
C4 H4A 0.9900 .
C4 H4B 0.9900 .
C5 C4 1.561(11) 10_666
C5 H5A 0.9900 .
C5 H5B 0.9900 .
O8 O8 1.42(7) 12

loop_
_geom_hbond_atom_site_label_D
_geom_hbond_atom_site_label_H
_geom_hbond_atom_site_label_A
_geom_hbond_distance_DH
_geom_hbond_distance_HA
_geom_hbond_distance_DA
_geom_hbond_angle_DHA
N1 H1A O4 0.93 2.08 2.845(12) 138.0
N1 H1A O5 0.93 2.10 2.824(10) 134.2
